data_2242430
loop_
_publ_author_name
'Fleck, Nico'
'Schnakenburg, Gregor'
'Filippou, Alexander C.'
'Schiemann, Olav'

_publ_section_title
;
 Tris[2,2,6,6-tetramethyl-8-(trimethylsilyl)benzo[1,2-<i>d</i>;4,5-<i>d</i>']bis(1,3-dithiol)-4-yl]methanol
 diethyl ether monosolvate
;
_journal_coeditor_code NK2246
_journal_issue 4
_journal_name_full 'Acta Crystallographica Section E'
_journal_page_first 539
_journal_page_last 542
_journal_paper_doi 10.1107/S2056989018004516
_journal_volume 74
_journal_year 2018
_chemical_formula_iupac 'C46 H64 O S12 Si3'
_chemical_formula_moiety 'C46 H64 O S12 Si3'
_chemical_formula_sum 'C46 H64 O S12 Si3'
_chemical_formula_weight 1101.96
_chemical_name_systematic
'Tris[2,2,6,6-tetramethyl-8-(trimethylsilyl)benzo[1,2-<i>d</i>;4,5-<i>d</i>']bis(1,3-dithiol)-4-yl]methanol diethyl ether monosolvate'
_space_group_crystal_system triclinic
_space_group_IT_number 2
_space_group_name_Hall '-P 1'
_space_group_name_H-M_alt 'P -1'
_symmetry_space_group_name_Hall '-P 1'
_symmetry_space_group_name_H-M 'P -1'
_atom_sites_solution_hydrogens geom
_atom_sites_solution_primary direct
_audit_creation_method
;
Olex2 1.2-alpha
(compiled 2018.03.09 svn.r3491 for OlexSys, GUI svn.r5479)
;
_cell_angle_alpha 91.6815(13)
_cell_angle_beta 117.6083(11)
_cell_angle_gamma 99.1383(12)
_cell_formula_units_Z 2
_cell_length_a 14.9964(4)
_cell_length_b 15.1070(4)
_cell_length_c 16.0026(4)
_cell_measurement_reflns_used 9511
_cell_measurement_temperature 100(2)
_cell_measurement_theta_max 72.28
_cell_measurement_theta_min 2.98
_cell_volume 3149.79(15)
_computing_cell_refinement
;
SAINT (Bruker, 2015)
;
_computing_data_collection
;
SMART (Bruker, 2015)
;
_computing_data_reduction
;
SAINT (Bruker, 2015)
;
_computing_molecular_graphics
;
<i>OLEX2</i> (Dolomanov <i>et al.</i>,  2009)
;
_computing_publication_material
;
<i>OLEX2</i> (Dolomanov <i>et al.</i>,  2009)
;
_computing_structure_refinement
;
<i>SHELXL2014/7</i> (Sheldrick, 2015)
;
_computing_structure_solution
;
SHELXS (Sheldrick, 2008)
;
_diffrn_ambient_temperature 100.0
_diffrn_detector_area_resol_mean 7.9
_diffrn_measured_fraction_theta_full 0.997
_diffrn_measured_fraction_theta_max 0.997
_diffrn_measurement_device 'three-circle diffractometer'
_diffrn_measurement_device_type 'Bruker D8-Venture'
_diffrn_measurement_method 'fine slicing \w and \f scans'
_diffrn_radiation_monochromator 'mirror optics'
_diffrn_radiation_type CuK\a
_diffrn_radiation_wavelength 1.54178
_diffrn_reflns_av_R_equivalents 0.0912
_diffrn_reflns_limit_h_max 17
_diffrn_reflns_limit_h_min -18
_diffrn_reflns_limit_k_max 18
_diffrn_reflns_limit_k_min -18
_diffrn_reflns_limit_l_max 19
_diffrn_reflns_limit_l_min -19
_diffrn_reflns_number 74526
_diffrn_reflns_theta_full 67.679
_diffrn_reflns_theta_max 67.744
_diffrn_reflns_theta_min 2.983
_diffrn_standards_number 0
_exptl_absorpt_coefficient_mu 4.637
_exptl_absorpt_correction_T_max 0.7536
_exptl_absorpt_correction_T_min 0.2521
_exptl_absorpt_correction_type multi-scan
_exptl_absorpt_process_details
;
(SADABS; Bruker, 2015)
;
_exptl_crystal_colour 'clear yellowish blue'
_exptl_crystal_density_diffrn 1.162
_exptl_crystal_description plate
_exptl_crystal_F_000 1164
_exptl_crystal_size_max 0.34
_exptl_crystal_size_mid 0.18
_exptl_crystal_size_min 0.04
_refine_diff_density_max 0.891
_refine_diff_density_min -1.338
_refine_ls_extinction_coef 0.0018(2)
_refine_ls_extinction_expression Fc^*^=kFc[1+0.001xFc^2^\l^3^/sin(2\q)]^-1/4^
_refine_ls_extinction_method
;
<i>SHELXL2014/7</i> (Sheldrick 2015)
;
_refine_ls_goodness_of_fit_ref 1.030
_refine_ls_hydrogen_treatment constr
_refine_ls_matrix_type full
_refine_ls_number_parameters 632
_refine_ls_number_reflns 11369
_refine_ls_number_restraints 214
_refine_ls_restrained_S_all 1.155
_refine_ls_R_factor_all 0.0720
_refine_ls_R_factor_gt 0.0641
_refine_ls_shift/su_max 0.001
_refine_ls_shift/su_mean 0.000
_refine_ls_structure_factor_coef Fsqd
_refine_ls_weighting_details 'w=1/[\s^2^(Fo^2^)+(0.1335P)^2^+2.6751P] where P=(Fo^2^+2Fc^2^)/3'
_refine_ls_weighting_scheme calc
_refine_ls_wR_factor_gt 0.1726
_refine_ls_wR_factor_ref 0.1833
_reflns_number_gt 9723
_reflns_number_total 11369
_reflns_threshold_expression 'I > 2\s(I)'
_cod_data_source_file nk2246sup1.cif
_cod_data_source_block I
_cod_database_code 2242430
_shelx_space_group_comment
;
The symmetry employed for this shelxl refinement is uniquely defined
by the following loop, which should always be used as a source of
symmetry information in preference to the above space-group names.
They are only intended as comments.
;
_shelx_estimated_absorpt_t_min 0.302
_shelx_estimated_absorpt_t_max 0.836

loop_
_space_group_symop_operation_xyz
'x, y, z'
'-x, -y, -z'

loop_
_atom_site_type_symbol
_atom_site_label
_atom_site_fract_x
_atom_site_fract_y
_atom_site_fract_z
_atom_site_U_iso_or_equiv
_atom_site_adp_type
_atom_site_calc_flag
_atom_site_occupancy
_atom_site_disorder_assembly
_atom_site_disorder_group
S S1 0.69743(6) 0.71217(5) 0.52986(6) 0.01790(19) Uani d 1 . .
S S2S 0.5696(2) 0.81471(17) 0.5664(3) 0.0154(5) Uani d 0.509(7) A 2
S S3 0.89076(6) 1.11185(6) 0.72696(6) 0.0236(2) Uani d 1 . .
S S4 1.00639(5) 1.02542(5) 0.65703(5) 0.01273(18) Uani d 1 . .
S S5 0.93657(6) 0.81063(6) 0.77883(5) 0.0213(2) Uani d 1 . .
S S6 1.13719(7) 0.82128(7) 0.93714(6) 0.0282(2) Uani d 1 . .
S S7 1.30244(6) 0.79203(5) 0.69151(6) 0.01820(19) Uani d 1 . .
S S8 1.10059(5) 0.77389(5) 0.53140(5) 0.01330(18) Uani d 1 . .
S S9 0.95695(6) 0.61647(5) 0.61759(5) 0.01480(19) Uani d 1 . .
S S10 0.84595(6) 0.47280(5) 0.46182(5) 0.01626(19) Uani d 1 . .
S S11 0.65178(6) 0.71730(5) 0.21722(5) 0.01615(19) Uani d 1 . .
S S12 0.77538(5) 0.86504(5) 0.36777(5) 0.01236(18) Uani d 1 . .
Si Si1 0.69340(15) 0.99991(13) 0.74868(15) 0.0252(7) Uani d 0.504(4) B 1
Si Si1S 0.63902(16) 1.02339(14) 0.67283(16) 0.0270(7) Uani d 0.496(4) B -2
Si Si2 1.34975(7) 0.82358(6) 0.92788(6) 0.0223(2) Uani d 1 . .
Si Si3 0.66839(6) 0.49178(6) 0.24913(6) 0.0150(2) Uani d 1 . .
O O1 0.95362(15) 0.89480(13) 0.52132(14) 0.0102(4) Uani d 1 . .
H H1 0.9979 0.8807 0.5080 0.015 Uiso calc 1 . .
C C1 0.9234(2) 0.82424(19) 0.5669(2) 0.0106(4) Uani d 1 . .
C C2 0.8534(2) 0.86769(19) 0.5959(2) 0.0107(5) Uani d 1 . .
C C3 0.7569(2) 0.8247(2) 0.5815(2) 0.0145(6) Uani d 1 . .
C C4 0.7001(3) 0.8704(2) 0.6112(3) 0.0233(7) Uani d 1 . .
C C5 0.7365(3) 0.9575(3) 0.6598(3) 0.0323(9) Uani d 1 . .
C C6 0.8325(3) 0.9997(2) 0.6714(2) 0.0213(7) Uani d 1 . .
C C7 0.8895(2) 0.9575(2) 0.6391(2) 0.0124(6) Uani d 1 . .
C C8 0.6076(3) 0.6992(3) 0.5781(3) 0.0299(8) Uani d 1 . .
C C9 0.6567(4) 0.6697(4) 0.6763(4) 0.0552(12) Uani d 1 . .
H H9A 0.6771 0.6117 0.6730 0.083 Uiso calc 1 . .
H H9B 0.6075 0.6631 0.7010 0.083 Uiso calc 1 . .
H H9C 0.7174 0.7151 0.7185 0.083 Uiso calc 1 . .
C C10 0.5117(3) 0.6320(3) 0.5099(3) 0.0356(9) Uani d 1 . .
H H10A 0.4805 0.6545 0.4478 0.053 Uiso calc 1 . .
H H10B 0.4627 0.6242 0.5348 0.053 Uiso calc 1 . .
H H10C 0.5300 0.5738 0.5029 0.053 Uiso calc 1 . .
C C11 0.5648(8) 0.9405(7) 0.7318(8) 0.035(3) Uani d 0.504(4) B 1
H H11A 0.5128 0.9394 0.6656 0.053 Uiso calc 0.504(4) B 1
H H11B 0.5462 0.9727 0.7736 0.053 Uiso calc 0.504(4) B 1
H H11C 0.5686 0.8785 0.7474 0.053 Uiso calc 0.504(4) B 1
C C11S 0.6114(11) 0.9658(9) 0.7616(9) 0.048(3) Uani d 0.496(4) B -2
H H11D 0.5878 0.9009 0.7404 0.072 Uiso calc 0.496(4) B -2
H H11E 0.5580 0.9903 0.7681 0.072 Uiso calc 0.496(4) B -2
H H11F 0.6740 0.9758 0.8230 0.072 Uiso calc 0.496(4) B -2
C C12 0.6858(10) 1.1186(6) 0.7389(9) 0.050(3) Uani d 0.504(4) B 1
H H12A 0.7547 1.1546 0.7612 0.075 Uiso calc 0.504(4) B 1
H H12B 0.6563 1.1385 0.7778 0.075 Uiso calc 0.504(4) B 1
H H12C 0.6422 1.1264 0.6724 0.075 Uiso calc 0.504(4) B 1
C C12S 0.6782(9) 1.1423(8) 0.7090(8) 0.042(3) Uani d 0.496(4) B -2
H H12D 0.7322 1.1536 0.7753 0.063 Uiso calc 0.496(4) B -2
H H12E 0.6193 1.1674 0.7028 0.063 Uiso calc 0.496(4) B -2
H H12F 0.7045 1.1712 0.6687 0.063 Uiso calc 0.496(4) B -2
C C13 0.7901(7) 0.9908(8) 0.8727(6) 0.053(3) Uani d 0.504(4) B 1
H H13A 0.7800 0.9283 0.8865 0.080 Uiso calc 0.504(4) B 1
H H13B 0.7819 1.0307 0.9170 0.080 Uiso calc 0.504(4) B 1
H H13C 0.8592 1.0086 0.8798 0.080 Uiso calc 0.504(4) B 1
C C13S 0.5219(5) 1.0181(6) 0.5587(5) 0.037(2) Uani d 0.496(4) B -2
H H13D 0.5409 1.0336 0.5093 0.056 Uiso calc 0.496(4) B -2
H H13E 0.4820 1.0609 0.5647 0.056 Uiso calc 0.496(4) B -2
H H13F 0.4806 0.9568 0.5414 0.056 Uiso calc 0.496(4) B -2
C C14 1.0211(3) 1.1019(2) 0.7552(2) 0.0200(7) Uani d 1 . .
C C15 1.0781(3) 1.1956(2) 0.7551(3) 0.0259(8) Uani d 1 . .
H H15A 1.0451 1.2145 0.6914 0.039 Uiso calc 1 . .
H H15B 1.1496 1.1931 0.7732 0.039 Uiso calc 1 . .
H H15C 1.0761 1.2390 0.8006 0.039 Uiso calc 1 . .
C C16 1.0746(3) 1.0643(3) 0.8492(2) 0.0279(8) Uani d 1 . .
H H16A 1.0820 1.1065 0.9007 0.042 Uiso calc 1 . .
H H16B 1.1425 1.0560 0.8603 0.042 Uiso calc 1 . .
H H16C 1.0337 1.0060 0.8472 0.042 Uiso calc 1 . .
C C17 1.0223(2) 0.80852(19) 0.6547(2) 0.0122(5) Uani d 1 . .
C C18 1.0354(2) 0.8110(2) 0.7474(2) 0.0145(6) Uani d 1 . .
C C19 1.1330(3) 0.8122(2) 0.8245(2) 0.0189(7) Uani d 1 . .
C C20 1.2209(2) 0.8106(2) 0.8155(2) 0.0180(7) Uani d 1 . .
C C21 1.2046(2) 0.8029(2) 0.7213(2) 0.0142(6) Uani d 1 . .
C C22 1.1077(2) 0.79875(19) 0.6436(2) 0.0125(6) Uani d 1 . .
C C23 1.0042(3) 0.7670(3) 0.8926(2) 0.0288(8) Uani d 1 . .
C C24 0.9651(3) 0.7987(3) 0.9588(3) 0.0409(11) Uani d 1 . .
H H24A 0.9763 0.8648 0.9660 0.061 Uiso calc 1 . .
H H24B 1.0023 0.7780 1.0210 0.061 Uiso calc 1 . .
H H24C 0.8916 0.7738 0.9318 0.061 Uiso calc 1 . .
C C25 0.9910(4) 0.6646(3) 0.8790(3) 0.0429(11) Uani d 1 . .
H H25A 0.9186 0.6370 0.8552 0.064 Uiso calc 1 . .
H H25B 1.0326 0.6434 0.9399 0.064 Uiso calc 1 . .
H H25C 1.0133 0.6475 0.8331 0.064 Uiso calc 1 . .
C C26 1.3716(3) 0.9374(3) 0.9911(3) 0.0285(8) Uani d 1 . .
H H26A 1.3768 0.9841 0.9515 0.043 Uiso calc 1 . .
H H26B 1.4354 0.9466 1.0514 0.043 Uiso calc 1 . .
H H26C 1.3140 0.9412 1.0034 0.043 Uiso calc 1 . .
C C27 1.3473(4) 0.7314(3) 1.0037(3) 0.0403(11) Uani d 1 . .
H H27A 1.2910 0.6809 0.9650 0.060 Uiso calc 1 . .
H H27B 1.3371 0.7548 1.0558 0.060 Uiso calc 1 . .
H H27C 1.4126 0.7104 1.0300 0.060 Uiso calc 1 . .
C C28 1.4621(3) 0.8195(3) 0.9072(3) 0.0347(9) Uani d 1 . .
H H28A 1.4504 0.7620 0.8702 0.052 Uiso calc 1 . .
H H28B 1.5243 0.8248 0.9684 0.052 Uiso calc 1 . .
H H28C 1.4704 0.8695 0.8721 0.052 Uiso calc 1 . .
C C29 1.2354(2) 0.8224(2) 0.5714(2) 0.0154(6) Uani d 1 . .
C C30 1.2719(3) 0.7776(2) 0.5092(3) 0.0228(7) Uani d 1 . .
H H30A 1.3445 0.8029 0.5313 0.034 Uiso calc 1 . .
H H30B 1.2314 0.7886 0.4432 0.034 Uiso calc 1 . .
H H30C 1.2631 0.7124 0.5132 0.034 Uiso calc 1 . .
C C31 1.2502(3) 0.9242(2) 0.5710(3) 0.0214(7) Uani d 1 . .
H H31A 1.2271 0.9503 0.6126 0.032 Uiso calc 1 . .
H H31B 1.2100 0.9385 0.5061 0.032 Uiso calc 1 . .
H H31C 1.3230 0.9495 0.5939 0.032 Uiso calc 1 . .
C C32 0.8655(2) 0.74079(19) 0.4918(2) 0.0109(4) Uani d 1 . .
C C33 0.8767(2) 0.6516(2) 0.5076(2) 0.0115(4) Uani d 1 . .
C C34 0.8192(2) 0.5809(2) 0.4325(2) 0.0120(5) Uani d 1 . .
C C35 0.7463(2) 0.5947(2) 0.3412(2) 0.0141(6) Uani d 1 . .
C C36 0.7371(2) 0.6845(2) 0.3271(2) 0.0119(5) Uani d 1 . .
C C37 0.7959(2) 0.7566(2) 0.3995(2) 0.0111(4) Uani d 1 . .
C C38 0.8890(2) 0.4986(2) 0.5879(2) 0.0166(7) Uani d 1 . .
C C39 0.9658(3) 0.4392(2) 0.6430(2) 0.0203(7) Uani d 1 . .
H H39A 1.0200 0.4457 0.6244 0.030 Uiso calc 1 . .
H H39B 0.9303 0.3760 0.6285 0.030 Uiso calc 1 . .
H H39C 0.9961 0.4578 0.7112 0.030 Uiso calc 1 . .
C C40 0.7995(3) 0.4882(2) 0.6093(2) 0.0215(7) Uani d 1 . .
H H40A 0.8251 0.5054 0.6772 0.032 Uiso calc 1 . .
H H40B 0.7631 0.4251 0.5921 0.032 Uiso calc 1 . .
H H40C 0.7524 0.5272 0.5724 0.032 Uiso calc 1 . .
C C41 0.5858(3) 0.4220(2) 0.2915(3) 0.0235(7) Uani d 1 . .
H H41A 0.6292 0.4044 0.3540 0.035 Uiso calc 1 . .
H H41B 0.5462 0.3677 0.2463 0.035 Uiso calc 1 . .
H H41C 0.5386 0.4573 0.2965 0.035 Uiso calc 1 . .
C C42 0.7586(3) 0.4307(2) 0.2315(2) 0.0222(7) Uani d 1 . .
H H42A 0.7983 0.4708 0.2084 0.033 Uiso calc 1 . .
H H42B 0.7194 0.3773 0.1848 0.033 Uiso calc 1 . .
H H42C 0.8054 0.4118 0.2920 0.033 Uiso calc 1 . .
C C43 0.5797(3) 0.5163(2) 0.1276(2) 0.0269(8) Uani d 1 . .
H H43A 0.5279 0.5466 0.1304 0.040 Uiso calc 1 . .
H H43B 0.5458 0.4596 0.0851 0.040 Uiso calc 1 . .
H H43C 0.6189 0.5555 0.1034 0.040 Uiso calc 1 . .
C C44 0.6490(2) 0.8268(2) 0.2665(2) 0.0177(7) Uani d 1 . .
C C45 0.5651(3) 0.8175(3) 0.2959(3) 0.0254(8) Uani d 1 . .
H H45A 0.4984 0.7943 0.2403 0.038 Uiso calc 1 . .
H H45B 0.5647 0.8766 0.3224 0.038 Uiso calc 1 . .
H H45C 0.5782 0.7754 0.3439 0.038 Uiso calc 1 . .
C C46 0.6336(3) 0.8933(2) 0.1934(2) 0.0250(8) Uani d 1 . .
H H46A 0.6883 0.8972 0.1756 0.038 Uiso calc 1 . .
H H46B 0.6356 0.9530 0.2206 0.038 Uiso calc 1 . .
H H46C 0.5670 0.8726 0.1369 0.038 Uiso calc 1 . .
S S2 0.5825(2) 0.80229(18) 0.5960(3) 0.0152(5) Uani d 0.491(7) A 1

loop_
_atom_site_aniso_label
_atom_site_aniso_U_11
_atom_site_aniso_U_22
_atom_site_aniso_U_33
_atom_site_aniso_U_12
_atom_site_aniso_U_13
_atom_site_aniso_U_23
S1 0.0118(4) 0.0104(4) 0.0299(4) -0.0058(3) 0.0113(3) -0.0037(3)
S2S 0.0108(6) 0.0183(7) 0.0175(8) -0.0042(5) 0.0095(6) -0.0011(6)
S3 0.0157(4) 0.0176(4) 0.0356(4) -0.0051(3) 0.0142(3) -0.0159(3)
S4 0.0086(3) 0.0088(3) 0.0184(4) -0.0047(3) 0.0069(3) -0.0069(3)
S5 0.0151(4) 0.0295(5) 0.0164(4) -0.0050(3) 0.0080(3) -0.0001(3)
S6 0.0222(5) 0.0387(5) 0.0134(4) -0.0039(4) 0.0032(3) -0.0009(3)
S7 0.0081(3) 0.0157(4) 0.0254(4) 0.0018(3) 0.0038(3) -0.0004(3)
S8 0.0071(3) 0.0111(4) 0.0178(4) -0.0021(3) 0.0043(3) -0.0056(3)
S9 0.0125(4) 0.0075(3) 0.0162(3) -0.0028(3) 0.0017(3) -0.0010(3)
S10 0.0159(4) 0.0058(4) 0.0190(4) -0.0024(3) 0.0033(3) -0.0034(3)
S11 0.0121(4) 0.0112(4) 0.0154(4) -0.0008(3) -0.0003(3) -0.0036(3)
S12 0.0080(3) 0.0065(3) 0.0163(4) -0.0018(3) 0.0018(3) -0.0026(3)
Si1 0.0163(10) 0.0207(11) 0.0404(14) -0.0054(8) 0.0189(10) -0.0148(8)
Si1S 0.0232(12) 0.0224(11) 0.0444(15) 0.0027(8) 0.0246(11) -0.0049(9)
Si2 0.0154(5) 0.0156(5) 0.0202(5) 0.0001(3) -0.0033(4) -0.0038(3)
Si3 0.0111(4) 0.0091(4) 0.0173(4) -0.0048(3) 0.0032(3) -0.0061(3)
O1 0.0076(8) 0.0078(8) 0.0149(8) -0.0022(7) 0.0065(7) -0.0021(7)
C1 0.0079(7) 0.0064(7) 0.0148(7) -0.0021(6) 0.0043(6) -0.0016(6)
C2 0.0079(9) 0.0072(9) 0.0144(9) -0.0016(8) 0.0043(8) -0.0020(8)
C3 0.0073(14) 0.0165(16) 0.0173(15) -0.0024(12) 0.0058(12) -0.0052(12)
C4 0.0159(13) 0.0236(14) 0.0304(14) -0.0040(11) 0.0139(11) -0.0077(11)
C5 0.0251(15) 0.0315(16) 0.0441(16) 0.0016(12) 0.0218(13) -0.0136(12)
C6 0.0137(16) 0.0179(17) 0.0291(18) -0.0061(13) 0.0112(14) -0.0142(13)
C7 0.0087(12) 0.0122(12) 0.0143(12) -0.0032(10) 0.0057(10) -0.0014(10)
C8 0.0224(13) 0.0324(14) 0.0371(14) -0.0026(11) 0.0183(11) 0.0054(11)
C9 0.0381(19) 0.072(2) 0.052(2) -0.0080(18) 0.0231(17) 0.0236(18)
C10 0.0232(16) 0.0264(17) 0.0545(19) -0.0067(14) 0.0204(15) -0.0026(15)
C11 0.031(6) 0.029(5) 0.052(7) -0.010(4) 0.031(5) -0.022(4)
C11S 0.056(9) 0.056(8) 0.048(7) -0.002(6) 0.043(7) -0.006(6)
C12 0.047(4) 0.051(5) 0.059(4) 0.017(3) 0.029(3) 0.004(3)
C12S 0.040(4) 0.051(4) 0.049(4) 0.023(3) 0.027(3) 0.004(3)
C13 0.040(5) 0.083(8) 0.034(5) -0.009(5) 0.024(4) -0.027(5)
C13S 0.027(4) 0.027(4) 0.064(6) 0.015(3) 0.024(4) 0.009(4)
C14 0.0133(16) 0.0178(17) 0.0255(17) -0.0057(13) 0.0100(14) -0.0141(13)
C15 0.0188(16) 0.0171(16) 0.0373(18) -0.0083(13) 0.0144(14) -0.0158(13)
C16 0.0200(18) 0.035(2) 0.0206(17) -0.0062(15) 0.0075(15) -0.0136(15)
C17 0.0095(9) 0.0066(9) 0.0152(9) -0.0028(7) 0.0028(7) -0.0013(7)
C18 0.0121(12) 0.0114(12) 0.0161(12) -0.0030(10) 0.0052(10) -0.0019(10)
C19 0.0173(16) 0.0148(16) 0.0173(15) -0.0035(13) 0.0045(13) -0.0015(12)
C20 0.0127(15) 0.0094(15) 0.0206(16) -0.0024(12) 0.0001(13) -0.0020(12)
C21 0.0106(12) 0.0087(12) 0.0191(12) -0.0012(10) 0.0047(10) -0.0013(10)
C22 0.0112(12) 0.0068(12) 0.0151(12) -0.0029(10) 0.0044(10) -0.0027(9)
C23 0.027(2) 0.036(2) 0.0178(17) -0.0071(16) 0.0092(15) 0.0050(15)
C24 0.035(2) 0.063(3) 0.0242(19) -0.004(2) 0.0181(18) 0.0033(18)
C25 0.051(3) 0.039(3) 0.031(2) -0.008(2) 0.018(2) 0.0089(18)
C26 0.0201(18) 0.0244(19) 0.0277(18) -0.0022(15) 0.0029(15) -0.0068(14)
C27 0.041(2) 0.025(2) 0.030(2) 0.0001(18) -0.0026(18) 0.0044(16)
C28 0.0200(17) 0.039(2) 0.0280(18) 0.0076(15) -0.0027(14) -0.0098(15)
C29 0.0084(12) 0.0133(13) 0.0215(13) -0.0003(10) 0.0057(10) -0.0026(10)
C30 0.0139(16) 0.0190(17) 0.0358(19) 0.0009(13) 0.0132(15) -0.0058(14)
C31 0.0152(16) 0.0127(16) 0.0319(18) -0.0037(13) 0.0096(14) -0.0009(13)
C32 0.0071(7) 0.0073(7) 0.0153(7) -0.0024(6) 0.0042(6) -0.0020(6)
C33 0.0070(8) 0.0079(9) 0.0163(8) -0.0017(7) 0.0039(7) -0.0021(7)
C34 0.0077(10) 0.0078(10) 0.0175(10) -0.0011(8) 0.0044(8) -0.0016(8)
C35 0.0089(14) 0.0123(15) 0.0175(15) -0.0050(12) 0.0057(12) -0.0034(12)
C36 0.0071(10) 0.0096(10) 0.0154(10) -0.0022(8) 0.0037(8) -0.0021(8)
C37 0.0066(8) 0.0081(9) 0.0159(8) -0.0016(7) 0.0042(7) -0.0027(7)
C38 0.0148(16) 0.0083(14) 0.0163(15) -0.0054(12) 0.0015(13) -0.0032(11)
C39 0.0189(17) 0.0125(16) 0.0234(16) 0.0011(13) 0.0054(14) 0.0037(12)
C40 0.0221(18) 0.0134(16) 0.0249(17) -0.0038(13) 0.0103(14) -0.0002(13)
C41 0.0149(17) 0.0154(17) 0.0346(19) -0.0054(13) 0.0101(15) -0.0048(14)
C42 0.0212(17) 0.0158(17) 0.0239(17) -0.0035(13) 0.0086(14) -0.0075(13)
C43 0.0258(19) 0.0184(18) 0.0204(17) -0.0023(14) 0.0002(15) -0.0063(13)
C44 0.0139(16) 0.0103(15) 0.0210(16) 0.0011(12) 0.0022(13) -0.0031(12)
C45 0.0091(15) 0.0265(19) 0.0325(19) 0.0022(14) 0.0042(14) -0.0083(15)
C46 0.0234(18) 0.0144(17) 0.0249(18) 0.0062(14) 0.0005(15) 0.0006(13)
S2 0.0110(6) 0.0170(7) 0.0170(9) -0.0038(5) 0.0084(6) -0.0010(6)

loop_
_atom_type_symbol
_atom_type_description
_atom_type_scat_dispersion_real
_atom_type_scat_dispersion_imag
_atom_type_scat_source
C C 0.0181 0.0091 'International Tables Vol C Tables 4.2.6.8 and 6.1.1.4'
H H 0.0000 0.0000 'International Tables Vol C Tables 4.2.6.8 and 6.1.1.4'
O O 0.0492 0.0322 'International Tables Vol C Tables 4.2.6.8 and 6.1.1.4'
S S 0.3331 0.5567 'International Tables Vol C Tables 4.2.6.8 and 6.1.1.4'
Si Si 0.2541 0.3302 'International Tables Vol C Tables 4.2.6.8 and 6.1.1.4'

loop_
_geom_angle_atom_site_label_1
_geom_angle_atom_site_label_2
_geom_angle_atom_site_label_3
_geom_angle
C3 S1 C8 96.06(16)
C4 S2S C8 91.3(2)
C6 S3 C14 96.06(15)
C7 S4 C14 95.31(14)
C18 S5 C23 95.05(16)
C19 S6 C23 94.64(16)
C21 S7 C29 95.61(14)
C22 S8 C29 94.48(14)
C33 S9 C38 95.63(14)
C34 S10 C38 95.11(14)
C36 S11 C44 95.94(14)
C37 S12 C44 95.72(14)
C11 Si1 C5 116.3(3)
C12 Si1 C5 109.0(5)
C12 Si1 C11 106.2(6)
C12 Si1 C13 107.7(6)
C13 Si1 C5 110.1(3)
C13 Si1 C11 107.2(5)
C11S Si1S C5 103.6(5)
C12S Si1S C5 118.5(4)
C12S Si1S C11S 109.7(6)
C12S Si1S C13S 101.5(5)
C13S Si1S C5 111.8(3)
C13S Si1S C11S 112.0(5)
C26 Si2 C20 105.85(16)
C26 Si2 C27 111.40(19)
C26 Si2 C28 107.75(18)
C27 Si2 C20 110.87(17)
C28 Si2 C20 115.02(16)
C28 Si2 C27 106.0(2)
C41 Si3 C35 107.76(14)
C42 Si3 C35 108.79(14)
C42 Si3 C41 114.03(16)
C43 Si3 C35 115.80(15)
C43 Si3 C41 106.23(17)
C43 Si3 C42 104.41(17)
C1 O1 H1 109.5
O1 C1 C2 101.3(2)
O1 C1 C17 107.7(2)
O1 C1 C32 107.1(2)
C2 C1 C17 112.2(2)
C32 C1 C2 113.5(2)
C32 C1 C17 114.0(2)
C3 C2 C1 125.0(3)
C3 C2 C7 117.6(3)
C7 C2 C1 117.4(3)
C2 C3 S1 125.3(2)
C2 C3 C4 120.3(3)
C4 C3 S1 114.5(2)
C3 C4 S2S 114.0(3)
C3 C4 S2 114.4(3)
C5 C4 S2S 121.9(3)
C5 C4 C3 123.5(3)
C5 C4 S2 121.6(3)
C4 C5 Si1 123.0(3)
C4 C5 Si1S 119.0(3)
C4 C5 C6 114.9(3)
C6 C5 Si1 117.6(3)
C6 C5 Si1S 123.6(3)
C5 C6 S3 122.3(3)
C7 C6 S3 114.6(2)
C7 C6 C5 123.1(3)
C2 C7 S4 124.3(2)
C6 C7 S4 115.3(2)
C6 C7 C2 120.5(3)
S1 C8 S2S 101.3(2)
C9 C8 S1 110.6(3)
C9 C8 S2S 117.7(4)
C9 C8 C10 111.8(4)
C9 C8 S2 104.0(4)
C10 C8 S1 108.5(3)
C10 C8 S2S 106.1(3)
C10 C8 S2 112.7(3)
S2 C8 S1 109.2(2)
C8 C9 H9A 109.5
C8 C9 H9B 109.5
C8 C9 H9C 109.5
H9A C9 H9B 109.5
H9A C9 H9C 109.5
H9B C9 H9C 109.5
C8 C10 H10A 109.5
C8 C10 H10B 109.5
C8 C10 H10C 109.5
H10A C10 H10B 109.5
H10A C10 H10C 109.5
H10B C10 H10C 109.5
Si1 C11 H11A 109.5
Si1 C11 H11B 109.5
Si1 C11 H11C 109.5
H11A C11 H11B 109.5
H11A C11 H11C 109.5
H11B C11 H11C 109.5
Si1S C11S H11D 109.5
Si1S C11S H11E 109.5
Si1S C11S H11F 109.5
H11D C11S H11E 109.5
H11D C11S H11F 109.5
H11E C11S H11F 109.5
Si1 C12 H12A 109.5
Si1 C12 H12B 109.5
Si1 C12 H12C 109.5
H12A C12 H12B 109.5
H12A C12 H12C 109.5
H12B C12 H12C 109.5
Si1S C12S H12D 109.5
Si1S C12S H12E 109.5
Si1S C12S H12F 109.5
H12D C12S H12E 109.5
H12D C12S H12F 109.5
H12E C12S H12F 109.5
Si1 C13 H13A 109.5
Si1 C13 H13B 109.5
Si1 C13 H13C 109.5
H13A C13 H13B 109.5
H13A C13 H13C 109.5
H13B C13 H13C 109.5
Si1S C13S H13D 109.5
Si1S C13S H13E 109.5
Si1S C13S H13F 109.5
H13D C13S H13E 109.5
H13D C13S H13F 109.5
H13E C13S H13F 109.5
S3 C14 S4 105.04(16)
C15 C14 S3 107.6(2)
C15 C14 S4 109.3(2)
C16 C14 S3 111.4(2)
C16 C14 S4 110.9(2)
C16 C14 C15 112.2(3)
C14 C15 H15A 109.5
C14 C15 H15B 109.5
C14 C15 H15C 109.5
H15A C15 H15B 109.5
H15A C15 H15C 109.5
H15B C15 H15C 109.5
C14 C16 H16A 109.5
C14 C16 H16B 109.5
C14 C16 H16C 109.5
H16A C16 H16B 109.5
H16A C16 H16C 109.5
H16B C16 H16C 109.5
C18 C17 C1 124.2(3)
C22 C17 C1 119.0(3)
C22 C17 C18 116.6(3)
C17 C18 S5 125.4(2)
C17 C18 C19 120.0(3)
C19 C18 S5 114.6(2)
C18 C19 S6 114.1(3)
C20 C19 S6 121.8(2)
C20 C19 C18 124.0(3)
C19 C20 Si2 118.8(2)
C19 C20 C21 114.8(3)
C21 C20 Si2 126.4(3)
C20 C21 S7 123.1(2)
C22 C21 S7 114.8(2)
C22 C21 C20 122.1(3)
C17 C22 S8 123.2(2)
C21 C22 S8 114.7(2)
C21 C22 C17 122.0(3)
S6 C23 S5 104.15(18)
C24 C23 S5 108.2(3)
C24 C23 S6 109.3(3)
C25 C23 S5 111.0(3)
C25 C23 S6 111.2(3)
C25 C23 C24 112.6(3)
C23 C24 H24A 109.5
C23 C24 H24B 109.5
C23 C24 H24C 109.5
H24A C24 H24B 109.5
H24A C24 H24C 109.5
H24B C24 H24C 109.5
C23 C25 H25A 109.5
C23 C25 H25B 109.5
C23 C25 H25C 109.5
H25A C25 H25B 109.5
H25A C25 H25C 109.5
H25B C25 H25C 109.5
Si2 C26 H26A 109.5
Si2 C26 H26B 109.5
Si2 C26 H26C 109.5
H26A C26 H26B 109.5
H26A C26 H26C 109.5
H26B C26 H26C 109.5
Si2 C27 H27A 109.5
Si2 C27 H27B 109.5
Si2 C27 H27C 109.5
H27A C27 H27B 109.5
H27A C27 H27C 109.5
H27B C27 H27C 109.5
Si2 C28 H28A 109.5
Si2 C28 H28B 109.5
Si2 C28 H28C 109.5
H28A C28 H28B 109.5
H28A C28 H28C 109.5
H28B C28 H28C 109.5
S7 C29 S8 104.30(16)
C30 C29 S7 108.9(2)
C30 C29 S8 109.5(2)
C31 C29 S7 111.3(2)
C31 C29 S8 110.3(2)
C31 C29 C30 112.2(3)
C29 C30 H30A 109.5
C29 C30 H30B 109.5
C29 C30 H30C 109.5
H30A C30 H30B 109.5
H30A C30 H30C 109.5
H30B C30 H30C 109.5
C29 C31 H31A 109.5
C29 C31 H31B 109.5
C29 C31 H31C 109.5
H31A C31 H31B 109.5
H31A C31 H31C 109.5
H31B C31 H31C 109.5
C33 C32 C1 125.4(3)
C33 C32 C37 117.8(3)
C37 C32 C1 116.8(3)
C32 C33 S9 125.3(2)
C32 C33 C34 119.9(3)
C34 C33 S9 114.7(2)
C33 C34 S10 114.7(2)
C35 C34 S10 122.1(2)
C35 C34 C33 123.2(3)
C34 C35 Si3 118.5(2)
C36 C35 Si3 125.8(2)
C36 C35 C34 115.7(3)
C35 C36 S11 123.3(2)
C35 C36 C37 122.4(3)
C37 C36 S11 114.4(2)
C32 C37 S12 123.2(2)
C36 C37 S12 115.9(2)
C36 C37 C32 120.9(3)
S10 C38 S9 104.94(16)
C39 C38 S9 108.5(2)
C39 C38 S10 108.7(2)
C40 C38 S9 110.3(2)
C40 C38 S10 111.6(2)
C40 C38 C39 112.4(3)
C38 C39 H39A 109.5
C38 C39 H39B 109.5
C38 C39 H39C 109.5
H39A C39 H39B 109.5
H39A C39 H39C 109.5
H39B C39 H39C 109.5
C38 C40 H40A 109.5
C38 C40 H40B 109.5
C38 C40 H40C 109.5
H40A C40 H40B 109.5
H40A C40 H40C 109.5
H40B C40 H40C 109.5
Si3 C41 H41A 109.5
Si3 C41 H41B 109.5
Si3 C41 H41C 109.5
H41A C41 H41B 109.5
H41A C41 H41C 109.5
H41B C41 H41C 109.5
Si3 C42 H42A 109.5
Si3 C42 H42B 109.5
Si3 C42 H42C 109.5
H42A C42 H42B 109.5
H42A C42 H42C 109.5
H42B C42 H42C 109.5
Si3 C43 H43A 109.5
Si3 C43 H43B 109.5
Si3 C43 H43C 109.5
H43A C43 H43B 109.5
H43A C43 H43C 109.5
H43B C43 H43C 109.5
S12 C44 S11 105.83(16)
C45 C44 S11 110.4(2)
C45 C44 S12 111.5(2)
C45 C44 C46 111.7(3)
C46 C44 S11 109.1(2)
C46 C44 S12 108.1(2)
C44 C45 H45A 109.5
C44 C45 H45B 109.5
C44 C45 H45C 109.5
H45A C45 H45B 109.5
H45A C45 H45C 109.5
H45B C45 H45C 109.5
C44 C46 H46A 109.5
C44 C46 H46B 109.5
C44 C46 H46C 109.5
H46A C46 H46B 109.5
H46A C46 H46C 109.5
H46B C46 H46C 109.5
C8 S2 C4 97.9(2)

loop_
_geom_bond_atom_site_label_1
_geom_bond_atom_site_label_2
_geom_bond_distance
S1 C3 1.767(3)
S1 C8 1.827(4)
S2S C4 1.786(4)
S2S C8 1.908(5)
S3 C6 1.774(3)
S3 C14 1.823(3)
S4 C7 1.776(3)
S4 C14 1.828(3)
S5 C18 1.771(3)
S5 C23 1.829(4)
S6 C19 1.775(3)
S6 C23 1.813(4)
S7 C21 1.768(3)
S7 C29 1.823(3)
S8 C22 1.773(3)
S8 C29 1.827(3)
S9 C33 1.766(3)
S9 C38 1.832(3)
S10 C34 1.768(3)
S10 C38 1.819(3)
S11 C36 1.773(3)
S11 C44 1.827(3)
S12 C37 1.761(3)
S12 C44 1.817(3)
Si1 C5 1.945(4)
Si1 C11 1.884(10)
Si1 C12 1.821(8)
Si1 C13 1.863(10)
Si1S C5 1.976(4)
Si1S C11S 1.857(11)
Si1S C12S 1.788(12)
Si1S C13S 1.844(7)
Si2 C20 1.909(3)
Si2 C26 1.871(4)
Si2 C27 1.881(4)
Si2 C28 1.871(4)
Si3 C35 1.910(3)
Si3 C41 1.875(4)
Si3 C42 1.871(4)
Si3 C43 1.868(4)
O1 H1 0.8400
O1 C1 1.439(3)
C1 C2 1.550(4)
C1 C17 1.559(4)
C1 C32 1.544(4)
C2 C3 1.397(4)
C2 C7 1.407(4)
C3 C4 1.404(5)
C4 C5 1.397(5)
C4 S2 1.799(4)
C5 C6 1.404(5)
C6 C7 1.400(5)
C8 C9 1.511(6)
C8 C10 1.520(5)
C8 S2 1.705(5)
C9 H9A 0.9800
C9 H9B 0.9800
C9 H9C 0.9800
C10 H10A 0.9800
C10 H10B 0.9800
C10 H10C 0.9800
C11 H11A 0.9800
C11 H11B 0.9800
C11 H11C 0.9800
C11S H11D 0.9800
C11S H11E 0.9800
C11S H11F 0.9800
C12 H12A 0.9800
C12 H12B 0.9800
C12 H12C 0.9800
C12S H12D 0.9800
C12S H12E 0.9800
C12S H12F 0.9800
C13 H13A 0.9800
C13 H13B 0.9800
C13 H13C 0.9800
C13S H13D 0.9800
C13S H13E 0.9800
C13S H13F 0.9800
C14 C15 1.533(5)
C14 C16 1.519(5)
C15 H15A 0.9800
C15 H15B 0.9800
C15 H15C 0.9800
C16 H16A 0.9800
C16 H16B 0.9800
C16 H16C 0.9800
C17 C18 1.401(4)
C17 C22 1.401(4)
C18 C19 1.407(5)
C19 C20 1.396(5)
C20 C21 1.409(5)
C21 C22 1.397(4)
C23 C24 1.527(6)
C23 C25 1.524(6)
C24 H24A 0.9800
C24 H24B 0.9800
C24 H24C 0.9800
C25 H25A 0.9800
C25 H25B 0.9800
C25 H25C 0.9800
C26 H26A 0.9800
C26 H26B 0.9800
C26 H26C 0.9800
C27 H27A 0.9800
C27 H27B 0.9800
C27 H27C 0.9800
C28 H28A 0.9800
C28 H28B 0.9800
C28 H28C 0.9800
C29 C30 1.526(4)
C29 C31 1.519(4)
C30 H30A 0.9800
C30 H30B 0.9800
C30 H30C 0.9800
C31 H31A 0.9800
C31 H31B 0.9800
C31 H31C 0.9800
C32 C33 1.401(4)
C32 C37 1.413(4)
C33 C34 1.414(4)
C34 C35 1.408(4)
C35 C36 1.400(4)
C36 C37 1.407(4)
C38 C39 1.530(4)
C38 C40 1.518(5)
C39 H39A 0.9800
C39 H39B 0.9800
C39 H39C 0.9800
C40 H40A 0.9800
C40 H40B 0.9800
C40 H40C 0.9800
C41 H41A 0.9800
C41 H41B 0.9800
C41 H41C 0.9800
C42 H42A 0.9800
C42 H42B 0.9800
C42 H42C 0.9800
C43 H43A 0.9800
C43 H43B 0.9800
C43 H43C 0.9800
C44 C45 1.523(5)
C44 C46 1.525(5)
C45 H45A 0.9800
C45 H45B 0.9800
C45 H45C 0.9800
C46 H46A 0.9800
C46 H46B 0.9800
C46 H46C 0.9800

loop_
_geom_hbond_atom_site_label_D
_geom_hbond_atom_site_label_H
_geom_hbond_atom_site_label_A
_geom_hbond_site_symmetry_A
_geom_hbond_distance_DH
_geom_hbond_distance_HA
_geom_hbond_distance_DA
_geom_hbond_angle_DHA
O1 H1 S8 . 0.84 2.32 3.031(2) 142.0
C9 H9C S5 . 0.98 3.05 3.926(5) 149.9
C12 H12A S3 . 0.98 2.51 3.184(16) 126
C13 H13B S6 2_777 0.98 2.85 3.734(10) 150
C15 H15B S11 2_776 0.98 3.00 3.866(4) 147.7
C16 H16C S5 . 0.98 3.00 3.912(4) 155.3
C26 H26C S6 . 0.98 2.68 3.364(5) 127
C31 H31A S12 2_776 0.98 2.81 3.435(3) 122.6
C41 H41A S10 . 0.98 2.87 3.508(5) 123
C42 H42C S10 . 0.98 2.60 3.291(3) 128
C45 H45C S1 . 0.98 2.96 3.867(4) 154.9

loop_
_platon_squeeze_void_nr
_platon_squeeze_void_average_x
_platon_squeeze_void_average_y
_platon_squeeze_void_average_z
_platon_squeeze_void_volume
_platon_squeeze_void_count_electrons
_platon_squeeze_void_content
1 0.000 0.500 1.000 580 127 'n (diethyl ether)'

_cod_database_fobs_code 2242430
